data_5900014
loop_
_publ_author_name
'Llewellyn, F. J.'
'Whitmore, F. E.'

_publ_section_title
;
 The crystal structure of s-bisnitroaminoethane (ethylene dinitroamine)
;
_journal_name_full 'Journal of the Chemical Society'
_journal_page_first 1316
_journal_page_last 1323
_journal_paper_doi 10.1039/JR9480001316
_journal_year 1948
_chemical_formula_sum 'C2 H6 N4 O4'
_chemical_name_systematic N,N'-Dinitroethanediamine
_symmetry_Int_Tables_number 61
_symmetry_space_group_name_H-M 'P b c a'
_cell_angle_alpha 90
_cell_angle_beta 90
_cell_angle_gamma 90
_cell_formula_units_Z 4
_cell_length_a 10.67
_cell_length_b 8.67
_cell_length_c 6.16
_cod_data_source_file 015_dinitroethanediamine.cif
_cod_data_source_block dinitroethanediamine
_cod_depositor_comments
;
 Added the _citation_author_ordinal data item to the CITATION_AUTHOR loop
 and updated the _citation_author_name data item value.

 Antanas Vaitkus,
 2021-05-03
;
_cod_database_code 5900014

loop_
_atom_site_label
_atom_site_type_symbol
_atom_site_symmetry_multiplicity
_atom_site_Wyckoff_symbol
_atom_site_fract_x
_atom_site_fract_y
_atom_site_fract_z
C C 8 c 0.035 0.005 0.107
N1 N1 8 c 0.165 0.028 0.074
N2 N2 8 c 0.215 0.167 0.043
O1 O1 8 c 0.327 0.173 0.014
O2 O2 8 c 0.146 0.278 0.057

loop_
_citation_author_citation_id
_citation_author_ordinal
_citation_author_name
1 1 'Kitajgorodskij, A. I.'

loop_
_citation_id
_citation_coordinate_linkage
_citation_title
_citation_book_title
_citation_country
_citation_page_first
_citation_page_last
_citation_year
_citation_book_publisher
_cod_citation_special_details
1 yes ? 'Organicheskaja Kristallokhimija' USSR ? ? 1955 'Izdatel'stvo Akademii Nauk SSSR'
;

Coordinates are presented as published in this book, Kitajgorodskij's
"Organicheskaja Kristallokhimija", keyed in manually.

Saulius Gra\<zulis
;

loop_
_geom_angle
_geom_angle_atom_site_label_1
_geom_angle_atom_site_label_2
_geom_angle_atom_site_label_3
125.35 O2 N2 O1
117.30 O1 N2 N1
118.15 N1 N2 O2
123.15 N2 N1 C
111.43 N1 C C

loop_
_geom_bond_atom_site_label_1
_geom_bond_atom_site_label_2
_geom_bond_distance
C C 1.52(2)
C N 1.41(2)
N N 1.33(2)
O N 1.21(2)
